data_7021357
loop_
_publ_author_name
'Leong, Chanel F.'
'Faust, Thomas B.'
'Turner, Peter'
'Usov, Pavel M.'
'Kepert, Cameron J.'
'Babarao, Ravichandar'
'Thornton, Aaron W.'
'D'Alessandro, Deanna M'

_publ_section_title
;
 Enhancing selective CO2 adsorption via chemical reduction of a
 redox-active metal-organic framework.
;
_journal_issue 27
_journal_name_full 'Dalton transactions (Cambridge, England : 2003)'
_journal_page_first 9831
_journal_page_last 9839
_journal_paper_doi 10.1039/c3dt00083d
_journal_volume 42
_journal_year 2013
_chemical_formula_moiety 'C34 H20 N4 O8 Zn, 2(C3 H7 N O)'
_chemical_formula_sum 'C40 H34 N6 O10 Zn'
_chemical_formula_weight 824.10
_chemical_name_systematic
;
?
;
_space_group_IT_number 60
_symmetry_cell_setting orthorhombic
_symmetry_Int_Tables_number 60
_symmetry_space_group_name_Hall '-P 2n 2ab'
_symmetry_space_group_name_H-M 'P b c n'
_atom_sites_solution_hydrogens geom
_atom_sites_solution_primary direct
_atom_sites_solution_secondary difmap
_audit_creation_method SHELXL-97
_cell_angle_alpha 90.00
_cell_angle_beta 90.00
_cell_angle_gamma 90.00
_cell_formula_units_Z 8
_cell_length_a 25.91510(10)
_cell_length_b 14.17440(10)
_cell_length_c 20.60420(10)
_cell_measurement_reflns_used 78752
_cell_measurement_temperature 150(2)
_cell_measurement_theta_max 76.3025
_cell_measurement_theta_min 3.4080
_cell_volume 7568.56(7)
_computing_cell_refinement
;
CrysAlisPro, Agilent Technologies,
Version 1.171.35.11 (release 16-05-2011 CrysAlis171 .NET)
(compiled May 16 2011,17:55:39)
;
_computing_data_collection
;
CrysAlisPro, Agilent Technologies,
Version 1.171.35.11 (release 16-05-2011 CrysAlis171 .NET)
(compiled May 16 2011,17:55:39)
;
_computing_data_reduction
;
CrysAlisPro, Agilent Technologies,
Version 1.171.35.11 (release 16-05-2011 CrysAlis171 .NET)
(compiled May 16 2011,17:55:39)
;
_computing_molecular_graphics
;
xtal 3.6 (Hall,du Boulay, D.J. & Olthof-Hazekamp, R. 1999)
ORTEPII (Johnson,C.K., 1976).
WinGX (Farrugia, 1999)
;
_computing_structure_refinement 'SHELXL-97 (Sheldrick, 1997)'
_computing_structure_solution 'SIR97 (Altomare, et. al. 1997)'
_diffrn_ambient_temperature 150(2)
_diffrn_crystal_treatment
;
attached with Exxon Paratone N, to a short length
of fibre supported on a thin piece of copper wire
inserted in a copper mounting pin. The crystal was
quenched in a cold nitrogen gas stream from an
Oxford Cryosystems Cryostream.
;
_diffrn_detector_area_resol_mean 10.5861
_diffrn_measured_fraction_theta_full 0.997
_diffrn_measured_fraction_theta_max 0.997
_diffrn_measurement_device_type 'SuperNova, Dual, Cu at zero, Atlas'
_diffrn_measurement_method \w
_diffrn_radiation_monochromator mirror
_diffrn_radiation_source 'SuperNova (Cu) X-ray Source'
_diffrn_radiation_type 'Cu K\a'
_diffrn_radiation_wavelength 1.5418
_diffrn_reflns_av_R_equivalents 0.0269
_diffrn_reflns_av_sigmaI/netI 0.0070
_diffrn_reflns_limit_h_max 32
_diffrn_reflns_limit_h_min -32
_diffrn_reflns_limit_k_max 15
_diffrn_reflns_limit_k_min -17
_diffrn_reflns_limit_l_max 25
_diffrn_reflns_limit_l_min -25
_diffrn_reflns_number 182364
_diffrn_reflns_theta_full 76.49
_diffrn_reflns_theta_max 76.49
_diffrn_reflns_theta_min 3.41
_exptl_absorpt_coefficient_mu 1.478
_exptl_absorpt_correction_T_max 1.00000
_exptl_absorpt_correction_T_min 0.86065
_exptl_absorpt_correction_type multi-scan
_exptl_absorpt_process_details
;
CrysAlisPro, Agilent Technologies
Version 1.171.35.21
;
_exptl_crystal_colour 'pale yellow'
_exptl_crystal_density_diffrn 1.446
_exptl_crystal_density_meas ?
_exptl_crystal_density_method 'not measured'
_exptl_crystal_description prism
_exptl_crystal_F_000 3408
_exptl_crystal_size_max 0.187
_exptl_crystal_size_mid 0.177
_exptl_crystal_size_min 0.062
_refine_diff_density_max 0.891
_refine_diff_density_min -0.654
_refine_diff_density_rms 0.074
_refine_ls_extinction_method none
_refine_ls_goodness_of_fit_ref 1.180
_refine_ls_hydrogen_treatment constr
_refine_ls_matrix_type full
_refine_ls_number_parameters 518
_refine_ls_number_reflns 7924
_refine_ls_number_restraints 0
_refine_ls_restrained_S_all 1.180
_refine_ls_R_factor_all 0.0551
_refine_ls_R_factor_gt 0.0523
_refine_ls_shift/su_max 0.001
_refine_ls_shift/su_mean 0.000
_refine_ls_structure_factor_coef Fsqd
_refine_ls_weighting_details 'calc w=1/[\s^2^(Fo^2^)+(0.1P)^2^+5.0P] where P=(Fo^2^+2Fc^2^)/3'
_refine_ls_weighting_scheme calc
_refine_ls_wR_factor_gt 0.1703
_refine_ls_wR_factor_ref 0.1749
_reflns_number_gt 7358
_reflns_number_total 7924
_reflns_threshold_expression >2sigma(I)
_cod_data_source_file c3dt00083d.txt
_cod_data_source_block dmd12pt1
_cod_depositor_comments
;
The following automatic conversions were performed:

'_exptl_crystal_density_meas' value 'not measured' was changed to '?'
- the value is perceived as not measured.

Automatic conversion script
Id: cif_fix_values 3008 2015-01-20 13:52:24Z robertas 
;
_cod_database_code 7021357

loop_
_symmetry_equiv_pos_as_xyz
'x, y, z'
'-x+1/2, -y+1/2, z+1/2'
'-x, y, -z+1/2'
'x+1/2, -y+1/2, -z'
'-x, -y, -z'
'x-1/2, y-1/2, -z-1/2'
'x, -y, z-1/2'
'-x-1/2, y-1/2, z'

loop_
_atom_site_label
_atom_site_type_symbol
_atom_site_fract_x
_atom_site_fract_y
_atom_site_fract_z
_atom_site_U_iso_or_equiv
_atom_site_adp_type
_atom_site_occupancy
_atom_site_symmetry_multiplicity
_atom_site_calc_flag
_atom_site_refinement_flags
Zn1 Zn 0.099600(11) 0.24154(2) 0.376918(14) 0.02837(13) Uani 1 1 d .
O1 O -0.13568(6) 0.49960(14) 0.48481(8) 0.0418(4) Uani 1 1 d .
O2 O -0.36654(6) 0.45302(13) 0.49236(8) 0.0410(4) Uani 1 1 d .
O3 O -0.37136(7) 0.45619(14) 0.27048(9) 0.0457(4) Uani 1 1 d .
O4 O -0.14181(7) 0.52841(15) 0.26419(9) 0.0466(4) Uani 1 1 d .
O5 O 0.14542(7) 0.22789(14) 0.30385(9) 0.0449(4) Uani 1 1 d .
O6 O 0.08019(7) 0.22015(15) 0.23403(9) 0.0481(5) Uani 1 1 d .
O7 O 0.41309(7) 0.23398(12) 0.01706(9) 0.0373(4) Uani 1 1 d .
O8 O 0.34956(6) 0.23793(12) -0.05611(9) 0.0398(4) Uani 1 1 d .
N1 N 0.04694(7) 0.34699(14) 0.37243(8) 0.0296(4) Uani 1 1 d .
N2 N -0.12543(7) 0.51816(14) 0.37408(9) 0.0330(4) Uani 1 1 d .
N3 N -0.38233(7) 0.45153(14) 0.38181(9) 0.0329(4) Uani 1 1 d .
N4 N -0.55200(7) 0.62870(13) 0.38463(8) 0.0289(4) Uani 1 1 d .
C1 C 0.05099(8) 0.42467(17) 0.40894(11) 0.0356(5) Uani 1 1 d .
H1 H 0.0812 0.4335 0.4343 0.043 Uiso 1 1 calc R
C2 C 0.01272(8) 0.49246(17) 0.41112(11) 0.0357(5) Uani 1 1 d .
H2 H 0.0169 0.5470 0.4374 0.043 Uiso 1 1 calc R
C3 C -0.03172(8) 0.48074(17) 0.37487(10) 0.0310(5) Uani 1 1 d .
C4 C -0.03587(8) 0.39954(17) 0.33727(11) 0.0360(5) Uani 1 1 d .
H4 H -0.0658 0.3888 0.3118 0.043 Uiso 1 1 calc R
C5 C 0.00374(8) 0.33485(17) 0.33727(11) 0.0342(5) Uani 1 1 d .
H5 H 0.0004 0.2796 0.3115 0.041 Uiso 1 1 calc R
C6 C -0.07289(8) 0.55567(18) 0.37452(12) 0.0373(5) Uani 1 1 d .
H6A H -0.0685 0.5960 0.4133 0.045 Uiso 1 1 calc R
H6B H -0.0681 0.5960 0.3358 0.045 Uiso 1 1 calc R
C7 C -0.15353(8) 0.50222(16) 0.43067(11) 0.0314(4) Uani 1 1 d .
C8 C -0.20828(8) 0.48986(15) 0.41001(10) 0.0286(4) Uani 1 1 d .
C9 C -0.25200(8) 0.47823(15) 0.44764(11) 0.0305(4) Uani 1 1 d .
H9 H -0.2508 0.4744 0.4936 0.037 Uiso 1 1 calc R
C10 C -0.29762(8) 0.47261(14) 0.41301(10) 0.0286(4) Uani 1 1 d .
C11 C -0.35127(8) 0.45829(15) 0.43707(11) 0.0319(4) Uani 1 1 d .
C12 C -0.35402(8) 0.46137(16) 0.32479(11) 0.0337(5) Uani 1 1 d .
C13 C -0.29925(8) 0.47649(15) 0.34516(10) 0.0295(4) Uani 1 1 d .
C14 C -0.25563(8) 0.48841(16) 0.30744(11) 0.0320(4) Uani 1 1 d .
H14 H -0.2568 0.4911 0.2614 0.038 Uiso 1 1 calc R
C15 C -0.21011(8) 0.49606(15) 0.34232(10) 0.0291(4) Uani 1 1 d .
C16 C -0.15659(8) 0.51554(16) 0.31884(11) 0.0333(5) Uani 1 1 d .
C17 C -0.43490(9) 0.41491(17) 0.38305(13) 0.0382(5) Uani 1 1 d .
H17A H -0.4391 0.3746 0.4219 0.046 Uiso 1 1 calc R
H17B H -0.4403 0.3747 0.3444 0.046 Uiso 1 1 calc R
C18 C -0.47587(8) 0.49091(16) 0.38410(10) 0.0306(4) Uani 1 1 d .
C19 C -0.51672(9) 0.48738(17) 0.34053(12) 0.0364(5) Uani 1 1 d .
H19 H -0.5192 0.4374 0.3100 0.044 Uiso 1 1 calc R
C20 C -0.55381(8) 0.55774(17) 0.34221(11) 0.0349(5) Uani 1 1 d .
H20 H -0.5815 0.5553 0.3121 0.042 Uiso 1 1 calc R
C21 C -0.51366(8) 0.63012(17) 0.42800(11) 0.0358(5) Uani 1 1 d .
H21 H -0.5130 0.6790 0.4595 0.043 Uiso 1 1 calc R
C22 C -0.47497(8) 0.56328(18) 0.42876(11) 0.0377(5) Uani 1 1 d .
H22 H -0.4479 0.5671 0.4598 0.045 Uiso 1 1 calc R
C23 C 0.12603(10) 0.22489(17) 0.24650(12) 0.0381(5) Uani 1 1 d .
C24 C 0.16498(10) 0.22686(17) 0.19198(13) 0.0385(5) Uani 1 1 d .
C25 C 0.21633(10) 0.23456(16) 0.20600(12) 0.0370(5) Uani 1 1 d .
H25 H 0.2269 0.2401 0.2500 0.044 Uiso 1 1 calc R
C26 C 0.25447(10) 0.23453(15) 0.15596(12) 0.0342(5) Uani 1 1 d .
C27 C 0.30737(9) 0.23915(16) 0.17062(13) 0.0360(5) Uani 1 1 d .
H27 H 0.3183 0.2432 0.2145 0.043 Uiso 1 1 calc R
C28 C 0.34329(11) 0.23778(16) 0.12148(12) 0.0356(5) Uani 1 1 d .
H28 H 0.3790 0.2401 0.1315 0.043 Uiso 1 1 calc R
C29 C 0.32685(9) 0.23284(15) 0.05521(13) 0.0360(5) Uani 1 1 d .
C30 C 0.27550(10) 0.22785(17) 0.04068(13) 0.0383(5) Uani 1 1 d .
H30 H 0.2649 0.2242 -0.0034 0.046 Uiso 1 1 calc R
C31 C 0.23736(9) 0.22802(16) 0.09104(12) 0.0353(5) Uani 1 1 d .
C32 C 0.18416(9) 0.22105(19) 0.07646(12) 0.0406(5) Uani 1 1 d .
H32 H 0.1731 0.2165 0.0326 0.049 Uiso 1 1 calc R
C33 C 0.14837(10) 0.2208(2) 0.12604(12) 0.0412(6) Uani 1 1 d .
H33 H 0.1126 0.2166 0.1163 0.049 Uiso 1 1 calc R
C34 C 0.36725(10) 0.23477(15) 0.00238(12) 0.0348(5) Uani 1 1 d .
O9 O -0.00790(13) 0.7349(2) 0.32901(18) 0.0918(9) Uani 1 1 d .
N5 N 0.07213(13) 0.7104(2) 0.37520(14) 0.0657(8) Uani 1 1 d .
C35 C 0.03772(18) 0.7061(3) 0.3262(2) 0.0802(11) Uani 1 1 d .
H35 H 0.0490 0.6792 0.2864 0.096 Uiso 1 1 calc R
C36 C 0.12287(18) 0.6668(4) 0.3697(3) 0.1020(16) Uani 1 1 d .
H36A H 0.1253 0.6328 0.3284 0.153 Uiso 1 1 calc R
H36B H 0.1279 0.6226 0.4057 0.153 Uiso 1 1 calc R
H36C H 0.1495 0.7158 0.3713 0.153 Uiso 1 1 calc R
C37 C 0.0581(3) 0.7547(4) 0.4345(2) 0.1064(18) Uani 1 1 d .
H37A H 0.0205 0.7536 0.4393 0.160 Uiso 1 1 calc R
H37B H 0.0702 0.8202 0.4343 0.160 Uiso 1 1 calc R
H37C H 0.0739 0.7208 0.4709 0.160 Uiso 1 1 calc R
O10 O -0.30644(16) 0.3557(4) 0.0986(2) 0.1364(16) Uani 1 1 d .
N6 N -0.26021(11) 0.4849(2) 0.12460(11) 0.0578(7) Uani 1 1 d .
C38 C -0.30377(17) 0.4414(5) 0.1117(2) 0.0906(14) Uani 1 1 d .
H38 H -0.3348 0.4770 0.1124 0.109 Uiso 1 1 calc R
C39 C -0.21234(14) 0.4372(3) 0.12576(16) 0.0609(8) Uani 1 1 d .
H39A H -0.2184 0.3690 0.1281 0.091 Uiso 1 1 calc R
H39B H -0.1925 0.4574 0.1638 0.091 Uiso 1 1 calc R
H39C H -0.1930 0.4519 0.0862 0.091 Uiso 1 1 calc R
C40 C -0.2590(2) 0.5869(3) 0.13126(19) 0.0952(16) Uani 1 1 d .
H40A H -0.2393 0.6142 0.0953 0.143 Uiso 1 1 calc R
H40B H -0.2426 0.6037 0.1725 0.143 Uiso 1 1 calc R
H40C H -0.2944 0.6115 0.1305 0.143 Uiso 1 1 calc R

loop_
_atom_site_aniso_label
_atom_site_aniso_U_11
_atom_site_aniso_U_22
_atom_site_aniso_U_33
_atom_site_aniso_U_23
_atom_site_aniso_U_13
_atom_site_aniso_U_12
Zn1 0.01620(19) 0.0345(2) 0.0344(2) 0.00285(11) -0.00050(9) -0.00099(10)
O1 0.0317(8) 0.0513(10) 0.0423(9) -0.0029(8) -0.0100(7) -0.0023(8)
O2 0.0313(8) 0.0468(10) 0.0448(9) 0.0004(7) 0.0059(7) -0.0018(7)
O3 0.0310(8) 0.0604(11) 0.0458(9) 0.0025(8) -0.0137(7) 0.0036(8)
O4 0.0334(9) 0.0639(12) 0.0424(9) 0.0025(8) 0.0064(7) -0.0006(8)
O5 0.0268(8) 0.0601(11) 0.0477(10) 0.0027(8) 0.0106(7) 0.0027(7)
O6 0.0309(9) 0.0683(12) 0.0452(10) 0.0172(9) 0.0092(7) 0.0127(8)
O7 0.0289(8) 0.0393(9) 0.0436(9) 0.0001(7) 0.0114(7) -0.0005(6)
O8 0.0265(8) 0.0440(9) 0.0488(10) -0.0044(7) 0.0116(7) -0.0043(6)
N1 0.0201(8) 0.0359(10) 0.0329(9) 0.0020(7) -0.0031(6) 0.0009(7)
N2 0.0200(9) 0.0348(10) 0.0441(11) -0.0030(7) -0.0014(6) 0.0015(7)
N3 0.0185(8) 0.0334(10) 0.0469(11) -0.0008(8) -0.0034(7) 0.0038(7)
N4 0.0199(8) 0.0344(9) 0.0322(8) 0.0014(7) -0.0006(6) 0.0034(7)
C1 0.0256(10) 0.0366(11) 0.0447(12) -0.0014(9) -0.0108(9) -0.0019(8)
C2 0.0295(10) 0.0350(11) 0.0425(12) -0.0044(9) -0.0069(9) -0.0015(9)
C3 0.0222(10) 0.0345(11) 0.0363(11) 0.0002(8) 0.0007(7) -0.0013(9)
C4 0.0239(10) 0.0421(12) 0.0421(12) -0.0079(9) -0.0087(8) 0.0026(9)
C5 0.0256(10) 0.0411(12) 0.0359(10) -0.0074(9) -0.0064(8) 0.0032(9)
C6 0.0187(10) 0.0347(12) 0.0584(14) -0.0052(10) 0.0002(9) -0.0009(9)
C7 0.0247(10) 0.0313(10) 0.0382(11) -0.0039(8) -0.0051(8) 0.0014(8)
C8 0.0235(9) 0.0272(10) 0.0350(10) -0.0008(8) -0.0044(8) 0.0023(7)
C9 0.0269(10) 0.0323(10) 0.0323(10) -0.0009(8) -0.0027(8) 0.0011(8)
C10 0.0230(9) 0.0273(10) 0.0353(10) -0.0002(8) 0.0016(8) 0.0032(7)
C11 0.0238(9) 0.0294(10) 0.0427(12) -0.0014(9) 0.0000(8) 0.0024(8)
C12 0.0251(10) 0.0331(11) 0.0428(12) 0.0014(9) -0.0056(8) 0.0056(8)
C13 0.0242(10) 0.0278(10) 0.0364(11) -0.0008(8) -0.0056(8) 0.0038(8)
C14 0.0271(10) 0.0352(11) 0.0336(11) 0.0012(8) -0.0033(8) 0.0034(8)
C15 0.0234(9) 0.0281(10) 0.0356(11) -0.0004(8) -0.0015(8) 0.0031(8)
C16 0.0249(10) 0.0348(11) 0.0403(12) -0.0009(9) -0.0005(8) 0.0039(8)
C17 0.0206(10) 0.0339(12) 0.0602(14) -0.0003(10) -0.0038(9) 0.0018(9)
C18 0.0191(9) 0.0337(11) 0.0389(11) 0.0039(8) 0.0006(8) 0.0008(8)
C19 0.0299(10) 0.0364(11) 0.0430(12) -0.0063(9) -0.0046(9) 0.0022(9)
C20 0.0249(10) 0.0398(12) 0.0400(11) -0.0024(9) -0.0075(8) 0.0019(9)
C21 0.0297(10) 0.0440(12) 0.0338(11) -0.0051(9) -0.0064(8) 0.0068(9)
C22 0.0263(10) 0.0471(13) 0.0397(11) -0.0017(10) -0.0093(8) 0.0072(9)
C23 0.0350(12) 0.0380(12) 0.0413(12) 0.0110(10) 0.0129(10) 0.0080(9)
C24 0.0351(12) 0.0348(11) 0.0457(13) 0.0067(10) 0.0142(10) 0.0045(9)
C25 0.0362(12) 0.0349(11) 0.0400(12) 0.0048(9) 0.0029(10) 0.0025(9)
C26 0.0322(11) 0.0281(10) 0.0422(13) 0.0011(9) -0.0015(10) 0.0021(8)
C27 0.0303(12) 0.0349(11) 0.0428(13) 0.0022(9) 0.0017(10) 0.0004(8)
C28 0.0305(12) 0.0292(11) 0.0472(14) 0.0018(9) 0.0061(9) -0.0006(9)
C29 0.0325(12) 0.0263(10) 0.0492(13) -0.0003(9) 0.0142(10) -0.0006(8)
C30 0.0361(12) 0.0363(12) 0.0425(12) 0.0002(10) 0.0056(10) 0.0004(9)
C31 0.0333(12) 0.0319(11) 0.0407(12) 0.0036(9) -0.0021(9) -0.0002(9)
C32 0.0308(11) 0.0515(14) 0.0394(12) 0.0009(10) 0.0022(9) 0.0002(10)
C33 0.0275(11) 0.0494(14) 0.0469(14) 0.0037(10) 0.0035(9) 0.0019(11)
C34 0.0365(13) 0.0245(10) 0.0434(12) -0.0014(8) 0.0141(10) -0.0006(8)
O9 0.077(2) 0.085(2) 0.113(3) -0.0126(17) 0.0053(18) 0.0092(15)
N5 0.0673(19) 0.0613(17) 0.0686(18) -0.0156(13) 0.0108(13) -0.0026(15)
C35 0.087(3) 0.073(2) 0.081(3) -0.014(2) 0.012(2) -0.001(2)
C36 0.071(3) 0.097(4) 0.138(4) -0.034(3) 0.019(3) 0.003(3)
C37 0.134(5) 0.103(4) 0.082(3) -0.029(3) 0.011(3) 0.017(3)
O10 0.103(3) 0.150(4) 0.157(4) -0.001(3) 0.007(3) -0.059(3)
N6 0.0525(14) 0.0726(18) 0.0483(14) -0.0044(11) 0.0049(10) 0.0188(13)
C38 0.059(2) 0.138(5) 0.075(2) 0.008(3) 0.0065(19) -0.005(3)
C39 0.0576(19) 0.064(2) 0.0610(18) -0.0052(14) 0.0021(13) 0.0157(16)
C40 0.142(5) 0.077(3) 0.066(2) -0.0051(19) 0.005(2) 0.050(3)

loop_
_atom_type_symbol
_atom_type_description
_atom_type_scat_dispersion_real
_atom_type_scat_dispersion_imag
_atom_type_scat_source
C C 0.0181 0.0091 'International Tables Vol C Tables 4.2.6.8 and 6.1.1.4'
H H 0.0000 0.0000 'International Tables Vol C Tables 4.2.6.8 and 6.1.1.4'
N N 0.0311 0.0180 'International Tables Vol C Tables 4.2.6.8 and 6.1.1.4'
O O 0.0492 0.0322 'International Tables Vol C Tables 4.2.6.8 and 6.1.1.4'
Zn Zn -1.5491 0.6778 'International Tables Vol C Tables 4.2.6.8 and 6.1.1.4'

loop_
_geom_angle_atom_site_label_1
_geom_angle_atom_site_label_2
_geom_angle_atom_site_label_3
_geom_angle
_geom_angle_site_symmetry_1
_geom_angle_site_symmetry_3
O5 Zn1 O8 98.80(9) . 2
O5 Zn1 N4 110.93(8) . 8
O8 Zn1 N4 118.59(7) 2 8
O5 Zn1 N1 116.96(8) . .
O8 Zn1 N1 112.41(7) 2 .
N4 Zn1 N1 100.13(8) 8 .
C23 O5 Zn1 118.74(15) . .
C34 O8 Zn1 115.50(15) . 2_554
C1 N1 C5 118.28(19) . .
C1 N1 Zn1 121.91(14) . .
C5 N1 Zn1 119.40(16) . .
C7 N2 C16 112.06(18) . .
C7 N2 C6 122.73(18) . .
C16 N2 C6 123.61(19) . .
C12 N3 C11 112.17(18) . .
C12 N3 C17 122.87(19) . .
C11 N3 C17 123.24(19) . .
C20 N4 C21 118.40(19) . .
C20 N4 Zn1 121.52(14) . 8_565
C21 N4 Zn1 119.55(15) . 8_565
N1 C1 C2 122.30(19) . .
N1 C1 H1 118.9 . .
C2 C1 H1 118.9 . .
C1 C2 C3 119.8(2) . .
C1 C2 H2 120.1 . .
C3 C2 H2 120.1 . .
C2 C3 C4 117.7(2) . .
C2 C3 C6 120.5(2) . .
C4 C3 C6 121.74(19) . .
C5 C4 C3 119.56(19) . .
C5 C4 H4 120.2 . .
C3 C4 H4 120.2 . .
N1 C5 C4 122.4(2) . .
N1 C5 H5 118.8 . .
C4 C5 H5 118.8 . .
N2 C6 C3 113.8(2) . .
N2 C6 H6A 108.8 . .
C3 C6 H6A 108.8 . .
N2 C6 H6B 108.8 . .
C3 C6 H6B 108.8 . .
H6A C6 H6B 107.7 . .
O1 C7 N2 125.27(19) . .
O1 C7 C8 128.6(2) . .
N2 C7 C8 106.11(17) . .
C9 C8 C15 122.61(18) . .
C9 C8 C7 129.30(19) . .
C15 C8 C7 108.03(17) . .
C8 C9 C10 114.7(2) . .
C8 C9 H9 122.7 . .
C10 C9 H9 122.7 . .
C9 C10 C13 122.61(19) . .
C9 C10 C11 129.3(2) . .
C13 C10 C11 108.03(18) . .
O2 C11 N3 125.1(2) . .
O2 C11 C10 128.9(2) . .
N3 C11 C10 106.00(18) . .
O3 C12 N3 125.4(2) . .
O3 C12 C13 128.4(2) . .
N3 C12 C13 106.12(18) . .
C14 C13 C10 122.80(19) . .
C14 C13 C12 129.5(2) . .
C10 C13 C12 107.66(18) . .
C13 C14 C15 114.5(2) . .
C13 C14 H14 122.8 . .
C15 C14 H14 122.8 . .
C14 C15 C8 122.78(19) . .
C14 C15 C16 129.5(2) . .
C8 C15 C16 107.64(17) . .
O4 C16 N2 125.1(2) . .
O4 C16 C15 128.8(2) . .
N2 C16 C15 106.13(18) . .
N3 C17 C18 113.7(2) . .
N3 C17 H17A 108.8 . .
C18 C17 H17A 108.8 . .
N3 C17 H17B 108.8 . .
C18 C17 H17B 108.8 . .
H17A C17 H17B 107.7 . .
C22 C18 C19 118.1(2) . .
C22 C18 C17 121.84(19) . .
C19 C18 C17 120.0(2) . .
C20 C19 C18 119.1(2) . .
C20 C19 H19 120.4 . .
C18 C19 H19 120.4 . .
N4 C20 C19 122.4(2) . .
N4 C20 H20 118.8 . .
C19 C20 H20 118.8 . .
N4 C21 C22 122.5(2) . .
N4 C21 H21 118.7 . .
C22 C21 H21 118.7 . .
C18 C22 C21 119.4(2) . .
C18 C22 H22 120.3 . .
C21 C22 H22 120.3 . .
O6 C23 O5 125.3(2) . .
O6 C23 C24 119.8(2) . .
O5 C23 C24 115.0(2) . .
C25 C24 C33 120.0(2) . .
C25 C24 C23 119.7(2) . .
C33 C24 C23 120.3(2) . .
C24 C25 C26 121.4(2) . .
C24 C25 H25 119.3 . .
C26 C25 H25 119.3 . .
C27 C26 C31 120.9(2) . .
C27 C26 C25 121.3(2) . .
C31 C26 C25 117.8(2) . .
C28 C27 C26 120.1(2) . .
C28 C27 H27 120.0 . .
C26 C27 H27 120.0 . .
C27 C28 C29 120.1(2) . .
C27 C28 H28 120.0 . .
C29 C28 H28 120.0 . .
C30 C29 C28 120.1(2) . .
C30 C29 C34 121.2(2) . .
C28 C29 C34 118.7(2) . .
C29 C30 C31 120.9(2) . .
C29 C30 H30 119.6 . .
C31 C30 H30 119.6 . .
C26 C31 C32 120.8(2) . .
C26 C31 C30 118.0(2) . .
C32 C31 C30 121.2(2) . .
C33 C32 C31 119.9(2) . .
C33 C32 H32 120.1 . .
C31 C32 H32 120.1 . .
C32 C33 C24 120.1(2) . .
C32 C33 H33 119.9 . .
C24 C33 H33 119.9 . .
O7 C34 O8 125.1(2) . .
O7 C34 C29 119.6(2) . .
O8 C34 C29 115.3(2) . .
C35 N5 C37 119.6(4) . .
C35 N5 C36 121.3(3) . .
C37 N5 C36 119.0(4) . .
O9 C35 N5 125.1(4) . .
O9 C35 H35 117.5 . .
N5 C35 H35 117.5 . .
N5 C36 H36A 109.5 . .
N5 C36 H36B 109.5 . .
H36A C36 H36B 109.5 . .
N5 C36 H36C 109.5 . .
H36A C36 H36C 109.5 . .
H36B C36 H36C 109.5 . .
N5 C37 H37A 109.5 . .
N5 C37 H37B 109.5 . .
H37A C37 H37B 109.5 . .
N5 C37 H37C 109.5 . .
H37A C37 H37C 109.5 . .
H37B C37 H37C 109.5 . .
C38 N6 C39 122.1(4) . .
C38 N6 C40 120.4(4) . .
C39 N6 C40 117.2(4) . .
O10 C38 N6 123.4(5) . .
O10 C38 H38 118.3 . .
N6 C38 H38 118.3 . .
N6 C39 H39A 109.5 . .
N6 C39 H39B 109.5 . .
H39A C39 H39B 109.5 . .
N6 C39 H39C 109.5 . .
H39A C39 H39C 109.5 . .
H39B C39 H39C 109.5 . .
N6 C40 H40A 109.5 . .
N6 C40 H40B 109.5 . .
H40A C40 H40B 109.5 . .
N6 C40 H40C 109.5 . .
H40A C40 H40C 109.5 . .
H40B C40 H40C 109.5 . .

loop_
_geom_bond_atom_site_label_1
_geom_bond_atom_site_label_2
_geom_bond_distance
_geom_bond_site_symmetry_2
Zn1 O5 1.9272(17) .
Zn1 O8 1.9301(17) 2
Zn1 N4 2.0260(18) 8
Zn1 N1 2.0262(19) .
O1 C7 1.208(3) .
O2 C11 1.208(3) .
O3 C12 1.208(3) .
O4 C16 1.203(3) .
O5 C23 1.285(3) .
O6 C23 1.217(3) .
O7 C34 1.226(3) .
O8 C34 1.290(3) .
O8 Zn1 1.9301(17) 2_554
N1 C1 1.338(3) .
N1 C5 1.345(3) .
N2 C7 1.393(3) .
N2 C16 1.396(3) .
N2 C6 1.462(3) .
N3 C12 1.392(3) .
N3 C11 1.398(3) .
N3 C17 1.458(3) .
N4 C20 1.333(3) .
N4 C21 1.336(3) .
N4 Zn1 2.0260(18) 8_565
C1 C2 1.382(3) .
C1 H1 0.9500 .
C2 C3 1.383(3) .
C2 H2 0.9500 .
C3 C4 1.392(3) .
C3 C6 1.505(3) .
C4 C5 1.376(3) .
C4 H4 0.9500 .
C5 H5 0.9500 .
C6 H6A 0.9900 .
C6 H6B 0.9900 .
C7 C8 1.492(3) .
C8 C9 1.383(3) .
C8 C15 1.398(3) .
C9 C10 1.383(3) .
C9 H9 0.9500 .
C10 C13 1.400(3) .
C10 C11 1.490(3) .
C12 C13 1.496(3) .
C13 C14 1.382(3) .
C14 C15 1.386(3) .
C14 H14 0.9500 .
C15 C16 1.495(3) .
C17 C18 1.513(3) .
C17 H17A 0.9900 .
C17 H17B 0.9900 .
C18 C22 1.378(3) .
C18 C19 1.389(3) .
C19 C20 1.385(3) .
C19 H19 0.9500 .
C20 H20 0.9500 .
C21 C22 1.380(3) .
C21 H21 0.9500 .
C22 H22 0.9500 .
C23 C24 1.510(3) .
C24 C25 1.366(4) .
C24 C33 1.428(4) .
C25 C26 1.428(3) .
C25 H25 0.9500 .
C26 C27 1.405(3) .
C26 C31 1.412(4) .
C27 C28 1.375(3) .
C27 H27 0.9500 .
C28 C29 1.432(4) .
C28 H28 0.9500 .
C29 C30 1.366(4) .
C29 C34 1.510(3) .
C30 C31 1.433(3) .
C30 H30 0.9500 .
C31 C32 1.415(3) .
C32 C33 1.380(3) .
C32 H32 0.9500 .
C33 H33 0.9500 .
O9 C35 1.252(5) .
N5 C35 1.349(5) .
N5 C37 1.422(5) .
N5 C36 1.457(5) .
C35 H35 0.9500 .
C36 H36A 0.9800 .
C36 H36B 0.9800 .
C36 H36C 0.9800 .
C37 H37A 0.9800 .
C37 H37B 0.9800 .
C37 H37C 0.9800 .
O10 C38 1.246(7) .
N6 C38 1.314(6) .
N6 C39 1.414(4) .
N6 C40 1.452(5) .
C38 H38 0.9500 .
C39 H39A 0.9800 .
C39 H39B 0.9800 .
C39 H39C 0.9800 .
C40 H40A 0.9800 .
C40 H40B 0.9800 .
C40 H40C 0.9800 .

loop_
_geom_torsion_atom_site_label_1
_geom_torsion_atom_site_label_2
_geom_torsion_atom_site_label_3
_geom_torsion_atom_site_label_4
_geom_torsion
_geom_torsion_site_symmetry_1
O8 Zn1 O5 C23 -171.08(19) 2
N4 Zn1 O5 C23 63.6(2) 8
N1 Zn1 O5 C23 -50.3(2) .
O5 Zn1 N1 C1 -108.01(18) .
O8 Zn1 N1 C1 5.3(2) 2
N4 Zn1 N1 C1 132.12(18) 8
O5 Zn1 N1 C5 79.36(18) .
O8 Zn1 N1 C5 -167.34(16) 2
N4 Zn1 N1 C5 -40.50(17) 8
C5 N1 C1 C2 -0.6(3) .
Zn1 N1 C1 C2 -173.30(18) .
N1 C1 C2 C3 0.3(4) .
C1 C2 C3 C4 0.1(3) .
C1 C2 C3 C6 -177.5(2) .
C2 C3 C4 C5 -0.2(3) .
C6 C3 C4 C5 177.4(2) .
C1 N1 C5 C4 0.5(3) .
Zn1 N1 C5 C4 173.41(18) .
C3 C4 C5 N1 -0.1(4) .
C7 N2 C6 C3 92.5(3) .
C16 N2 C6 C3 -103.0(3) .
C2 C3 C6 N2 -141.6(2) .
C4 C3 C6 N2 40.8(3) .
C16 N2 C7 O1 179.0(2) .
C6 N2 C7 O1 -14.9(4) .
C16 N2 C7 C8 -1.1(2) .
C6 N2 C7 C8 165.0(2) .
O1 C7 C8 C9 4.4(4) .
N2 C7 C8 C9 -175.5(2) .
O1 C7 C8 C15 -178.3(2) .
N2 C7 C8 C15 1.8(2) .
C15 C8 C9 C10 0.4(3) .
C7 C8 C9 C10 177.4(2) .
C8 C9 C10 C13 1.2(3) .
C8 C9 C10 C11 178.6(2) .
C12 N3 C11 O2 179.3(2) .
C17 N3 C11 O2 -15.3(4) .
C12 N3 C11 C10 -0.8(2) .
C17 N3 C11 C10 164.6(2) .
C9 C10 C11 O2 3.9(4) .
C13 C10 C11 O2 -178.4(2) .
C9 C10 C11 N3 -176.0(2) .
C13 C10 C11 N3 1.7(2) .
C11 N3 C12 O3 178.2(2) .
C17 N3 C12 O3 12.7(4) .
C11 N3 C12 C13 -0.3(2) .
C17 N3 C12 C13 -165.8(2) .
C9 C10 C13 C14 -1.5(3) .
C11 C10 C13 C14 -179.4(2) .
C9 C10 C13 C12 176.0(2) .
C11 C10 C13 C12 -1.9(2) .
O3 C12 C13 C14 0.3(4) .
N3 C12 C13 C14 178.7(2) .
O3 C12 C13 C10 -177.1(2) .
N3 C12 C13 C10 1.4(2) .
C10 C13 C14 C15 0.1(3) .
C12 C13 C14 C15 -176.8(2) .
C13 C14 C15 C8 1.5(3) .
C13 C14 C15 C16 -175.6(2) .
C9 C8 C15 C14 -1.9(3) .
C7 C8 C15 C14 -179.4(2) .
C9 C8 C15 C16 175.8(2) .
C7 C8 C15 C16 -1.7(2) .
C7 N2 C16 O4 178.9(2) .
C6 N2 C16 O4 13.0(4) .
C7 N2 C16 C15 0.1(3) .
C6 N2 C16 C15 -165.9(2) .
C14 C15 C16 O4 -0.3(4) .
C8 C15 C16 O4 -177.7(2) .
C14 C15 C16 N2 178.5(2) .
C8 C15 C16 N2 1.1(2) .
C12 N3 C17 C18 -96.9(3) .
C11 N3 C17 C18 99.3(3) .
N3 C17 C18 C22 -51.7(3) .
N3 C17 C18 C19 130.3(2) .
C22 C18 C19 C20 2.0(3) .
C17 C18 C19 C20 -179.9(2) .
C21 N4 C20 C19 -1.8(3) .
Zn1 N4 C20 C19 169.85(18) 8_565
C18 C19 C20 N4 -0.6(4) .
C20 N4 C21 C22 2.7(3) .
Zn1 N4 C21 C22 -169.14(19) 8_565
C19 C18 C22 C21 -1.2(4) .
C17 C18 C22 C21 -179.2(2) .
N4 C21 C22 C18 -1.2(4) .
Zn1 O5 C23 O6 -8.1(3) .
Zn1 O5 C23 C24 172.42(16) .
O6 C23 C24 C25 178.4(2) .
O5 C23 C24 C25 -2.1(3) .
O6 C23 C24 C33 -1.6(4) .
O5 C23 C24 C33 178.0(2) .
C33 C24 C25 C26 -1.5(4) .
C23 C24 C25 C26 178.6(2) .
C24 C25 C26 C27 -177.8(2) .
C24 C25 C26 C31 1.2(3) .
C31 C26 C27 C28 0.3(3) .
C25 C26 C27 C28 179.2(2) .
C26 C27 C28 C29 0.8(3) .
C27 C28 C29 C30 -1.1(3) .
C27 C28 C29 C34 178.0(2) .
C28 C29 C30 C31 0.4(3) .
C34 C29 C30 C31 -178.7(2) .
C27 C26 C31 C32 178.4(2) .
C25 C26 C31 C32 -0.5(3) .
C27 C26 C31 C30 -1.0(3) .
C25 C26 C31 C30 -179.9(2) .
C29 C30 C31 C26 0.7(3) .
C29 C30 C31 C32 -178.8(2) .
C26 C31 C32 C33 0.2(4) .
C30 C31 C32 C33 179.6(2) .
C31 C32 C33 C24 -0.5(4) .
C25 C24 C33 C32 1.2(4) .
C23 C24 C33 C32 -178.9(2) .
Zn1 O8 C34 O7 -7.9(3) 2_554
Zn1 O8 C34 C29 171.55(14) 2_554
C30 C29 C34 O7 -176.0(2) .
C28 C29 C34 O7 5.0(3) .
C30 C29 C34 O8 4.5(3) .
C28 C29 C34 O8 -174.53(19) .
C37 N5 C35 O9 -3.4(7) .
C36 N5 C35 O9 173.9(5) .
C39 N6 C38 O10 -1.1(7) .
C40 N6 C38 O10 172.1(4) .
